data_4506515
loop_
_publ_author_name
'Markovi\'c, Marijana'
'Mili\'c, Dalibor'
'Sabolovi\'c, Jasmina'

_publ_section_title
;
 Modeling Triple Conformational Disorder in a New Crystal Polymorph
 ofcis-Aquabis(l-isoleucinato)copper(II)
;
_journal_issue 8
_journal_name_full 'Crystal Growth &amp; Design'
_journal_page_first 4116
_journal_paper_doi 10.1021/cg300636w
_journal_volume 12
_journal_year 2012
_chemical_absolute_configuration ad
_chemical_compound_source 'Synthesised by authors, see manuscript'
_chemical_formula_moiety 'C12 H26 Cu N2 O5'
_chemical_formula_sum 'C12 H26 Cu N2 O5'
_chemical_formula_weight 341.89
_chemical_name_common aquabis(L-isoleucinato)copper(II)
_chemical_name_systematic
;
 cis aquabis(L-isoleucinato-N,O)copper(II)
;
_space_group_IT_number 19
_symmetry_cell_setting orthorhombic
_symmetry_space_group_name_Hall 'P 2ac 2ab'
_symmetry_space_group_name_H-M 'P 21 21 21'
_atom_sites_solution_hydrogens geom
_atom_sites_solution_primary direct
_atom_sites_solution_secondary difmap
_audit_creation_method SHELXL-97
_cell_angle_alpha 90.00
_cell_angle_beta 90.00
_cell_angle_gamma 90.00
_cell_formula_units_Z 4
_cell_length_a 7.5799(15)
_cell_length_b 9.4213(19)
_cell_length_c 21.537(4)
_cell_measurement_reflns_used 19812
_cell_measurement_temperature 183(2)
_cell_measurement_theta_max 33.9200
_cell_measurement_theta_min 2.3552
_cell_volume 1538.0(5)
_computing_cell_refinement
;
CrysAlis RED, Oxford Diffraction Ltd.,
Version 1.171.32.5 (release 08-05-2007 CrysAlis171 .NET)
(compiled May  8 2007,13:10:02)
;
_computing_data_collection
;
CrysAlis RED, Oxford Diffraction Ltd.,
Version 1.171.32.5 (release 08-05-2007 CrysAlis171 .NET)
(compiled May  8 2007,13:10:02)
;
_computing_data_reduction
;
CrysAlis RED, Oxford Diffraction Ltd.,
Version 1.171.32.5 (release 08-05-2007 CrysAlis171 .NET)
(compiled May  8 2007,13:10:02)
;
_computing_structure_refinement 'SHELXL-97 (Sheldrick, 1997)'
_computing_structure_solution 'SHELXS-97 (Sheldrick, 1990)'
_diffrn_ambient_temperature 183(2)
_diffrn_detector_area_resol_mean 10.4498
_diffrn_measured_fraction_theta_full .998
_diffrn_measured_fraction_theta_max .973
_diffrn_measurement_device_type
;
Oxford Diffraction Xcalibur CCD
diffractometer
;
_diffrn_measurement_method 'omega scan'
_diffrn_radiation_monochromator graphite
_diffrn_radiation_source 'fine-focus sealed tube'
_diffrn_radiation_type MoK\a
_diffrn_radiation_wavelength 0.71073
_diffrn_reflns_av_R_equivalents 0.0320
_diffrn_reflns_av_sigmaI/netI 0.0334
_diffrn_reflns_limit_h_max 11
_diffrn_reflns_limit_h_min -11
_diffrn_reflns_limit_k_max 14
_diffrn_reflns_limit_k_min -14
_diffrn_reflns_limit_l_max 32
_diffrn_reflns_limit_l_min -33
_diffrn_reflns_number 37122
_diffrn_reflns_theta_full 25.00
_diffrn_reflns_theta_max 33.98
_diffrn_reflns_theta_min 2.36
_exptl_absorpt_coefficient_mu 1.440
_exptl_absorpt_correction_T_max 1.00000
_exptl_absorpt_correction_T_min 0.82607
_exptl_absorpt_correction_type multi-scan
_exptl_absorpt_process_details
;
CrysAlis RED, Oxford Diffraction Ltd.,
Version 1.171.32.5 (release 08-05-2007 CrysAlis171 .NET)
(compiled May  8 2007,13:10:02)
Empirical absorption correction using spherical harmonics,
 implemented in SCALE3 ABSPACK scaling algorithm.
;
_exptl_crystal_colour blue
_exptl_crystal_density_diffrn 1.477
_exptl_crystal_density_method 'not measured'
_exptl_crystal_description plate
_exptl_crystal_F_000 724
_exptl_crystal_size_max 0.28
_exptl_crystal_size_mid 0.18
_exptl_crystal_size_min 0.08
_refine_diff_density_max 0.329
_refine_diff_density_min -0.368
_refine_diff_density_rms 0.051
_refine_ls_abs_structure_details 'Flack H D (1983), Acta Cryst. A39, 876-881'
_refine_ls_abs_structure_Flack -0.020(7)
_refine_ls_extinction_method none
_refine_ls_goodness_of_fit_ref 0.997
_refine_ls_hydrogen_treatment mixed
_refine_ls_matrix_type full
_refine_ls_number_parameters 193
_refine_ls_number_reflns 6004
_refine_ls_number_restraints 0
_refine_ls_restrained_S_all 0.997
_refine_ls_R_factor_all 0.0301
_refine_ls_R_factor_gt 0.0221
_refine_ls_shift/su_max 0.001
_refine_ls_shift/su_mean 0.000
_refine_ls_structure_factor_coef Fsqd
_refine_ls_weighting_details 'calc w=1/[\s^2^(Fo^2^)+(0.0331P)^2^+0.0000P] where P=(Fo^2^+2Fc^2^)/3'
_refine_ls_weighting_scheme calc
_refine_ls_wR_factor_gt 0.0529
_refine_ls_wR_factor_ref 0.0541
_reflns_number_gt 4802
_reflns_number_total 6004
_reflns_threshold_expression >2sigma(I)
_cod_data_source_file cg300636w_si_002.cif
_cod_data_source_block 1
_cod_database_code 4506515

loop_
_symmetry_equiv_pos_as_xyz
'x, y, z'
'-x+1/2, -y, z+1/2'
'-x, y+1/2, -z+1/2'
'x+1/2, -y+1/2, -z'

loop_
_atom_site_label
_atom_site_type_symbol
_atom_site_fract_x
_atom_site_fract_y
_atom_site_fract_z
_atom_site_U_iso_or_equiv
_atom_site_adp_type
_atom_site_occupancy
_atom_site_symmetry_multiplicity
_atom_site_calc_flag
_atom_site_refinement_flags
C11 C 0.99633(15) 0.08476(12) 0.32412(5) 0.0172(2) Uani 1 1 d .
C12 C 1.05561(15) 0.24033(11) 0.31947(5) 0.0166(2) Uani 1 1 d .
H12 H 1.1685 0.2409 0.2955 0.020 Uiso 1 1 calc R
C13 C 1.09321(16) 0.31528(14) 0.38172(5) 0.0220(2) Uani 1 1 d .
H13 H 1.1137 0.4177 0.3719 0.026 Uiso 1 1 calc R
C14 C 0.9340(2) 0.30956(17) 0.42501(6) 0.0365(3) Uani 1 1 d .
H14A H 0.9106 0.2108 0.4367 0.055 Uiso 1 1 calc R
H14B H 0.8306 0.3488 0.4037 0.055 Uiso 1 1 calc R
H14C H 0.9585 0.3654 0.4624 0.055 Uiso 1 1 calc R
C15 C 1.2590(2) 0.26230(13) 0.41511(6) 0.0316(3) Uani 1 1 d .
H15A H 1.2803 0.3229 0.4519 0.038 Uiso 1 1 calc R
H15B H 1.2376 0.1644 0.4301 0.038 Uiso 1 1 calc R
C16 C 1.4248(2) 0.26260(17) 0.37468(10) 0.0429(4) Uani 1 1 d .
H16A H 1.4158 0.1874 0.3434 0.064 Uiso 1 1 calc R
H16B H 1.5286 0.2458 0.4008 0.064 Uiso 1 1 calc R
H16C H 1.4361 0.3548 0.3540 0.064 Uiso 1 1 calc R
N1 N 0.92530(13) 0.32201(10) 0.28247(5) 0.01860(19) Uani 1 1 d .
H1A H 0.9836 0.3746 0.2529 0.022 Uiso 1 1 calc R
H1B H 0.8661 0.3839 0.3081 0.022 Uiso 1 1 calc R
C21 C 0.41687(15) 0.13275(12) 0.19794(5) 0.0181(2) Uani 1 1 d .
C22 C 0.44288(14) 0.28199(11) 0.17199(5) 0.0165(2) Uani 1 1 d .
H22 H 0.3446 0.3430 0.1877 0.020 Uiso 1 1 calc R
C23 C 0.42808(16) 0.27481(13) 0.10032(5) 0.0207(2) Uani 1 1 d .
H23 H 0.3064 0.2399 0.0908 0.025 Uiso 1 1 calc R
C24 C 0.4425(2) 0.42325(15) 0.07200(7) 0.0358(3) Uani 1 1 d .
H24A H 0.5626 0.4594 0.0778 0.054 Uiso 1 1 calc R
H24B H 0.3584 0.4869 0.0925 0.054 Uiso 1 1 calc R
H24C H 0.4158 0.4185 0.0275 0.054 Uiso 1 1 calc R
C25 C 0.55580(18) 0.16927(15) 0.07059(6) 0.0291(3) Uani 1 1 d .
H25A H 0.6755 0.2114 0.0699 0.035 Uiso 1 1 calc R
H25B H 0.5606 0.0824 0.0964 0.035 Uiso 1 1 calc R
C26 C 0.5031(2) 0.12899(19) 0.00480(7) 0.0472(4) Uani 1 1 d .
H26A H 0.3852 0.0864 0.0052 0.071 Uiso 1 1 calc R
H26B H 0.5882 0.0605 -0.0119 0.071 Uiso 1 1 calc R
H26C H 0.5021 0.2141 -0.0213 0.071 Uiso 1 1 calc R
N2 N 0.61120(12) 0.34110(9) 0.19558(5) 0.01716(19) Uani 1 1 d .
H2A H 0.5876 0.4157 0.2219 0.021 Uiso 1 1 calc R
H2B H 0.6763 0.3754 0.1628 0.021 Uiso 1 1 calc R
O11 O 0.86424(11) 0.04732(8) 0.29045(4) 0.02181(18) Uani 1 1 d .
O12 O 1.08118(12) 0.00016(8) 0.35641(4) 0.02363(18) Uani 1 1 d .
O21 O 0.54770(11) 0.07326(9) 0.22566(4) 0.02059(17) Uani 1 1 d .
O22 O 0.27181(11) 0.07394(8) 0.19135(4) 0.02667(19) Uani 1 1 d .
Cu1 Cu 0.752321(19) 0.194265(13) 0.241018(6) 0.01667(4) Uani 1 1 d .
O1W O 0.95368(12) 0.19406(11) 0.15339(4) 0.02531(18) Uani 1 1 d .
H1W H 1.060(3) 0.168(2) 0.1650(9) 0.067(6) Uiso 1 1 d .
H2W H 0.966(2) 0.2753(18) 0.1506(8) 0.034(5) Uiso 1 1 d .

loop_
_atom_site_aniso_label
_atom_site_aniso_U_11
_atom_site_aniso_U_22
_atom_site_aniso_U_33
_atom_site_aniso_U_23
_atom_site_aniso_U_13
_atom_site_aniso_U_12
C11 0.0206(5) 0.0147(5) 0.0164(5) -0.0016(4) 0.0010(4) 0.0024(4)
C12 0.0177(5) 0.0152(5) 0.0169(5) 0.0001(4) -0.0011(4) 0.0018(4)
C13 0.0265(6) 0.0184(6) 0.0210(6) -0.0031(5) -0.0033(4) 0.0001(5)
C14 0.0472(8) 0.0375(8) 0.0248(6) -0.0092(7) 0.0095(6) 0.0004(7)
C15 0.0400(7) 0.0238(5) 0.0309(6) 0.0006(5) -0.0181(8) -0.0015(7)
C16 0.0250(7) 0.0317(8) 0.0719(12) 0.0122(8) -0.0153(7) -0.0031(6)
N1 0.0229(5) 0.0127(4) 0.0202(5) 0.0014(4) -0.0047(4) 0.0001(4)
C21 0.0194(5) 0.0170(5) 0.0179(5) 0.0000(5) 0.0024(4) -0.0006(4)
C22 0.0148(5) 0.0157(5) 0.0191(5) 0.0004(4) -0.0009(4) -0.0001(4)
C23 0.0205(5) 0.0217(6) 0.0201(6) 0.0029(5) -0.0040(4) -0.0039(5)
C24 0.0472(8) 0.0278(7) 0.0324(7) 0.0136(6) -0.0125(6) -0.0083(7)
C25 0.0310(7) 0.0368(8) 0.0194(6) -0.0017(6) -0.0007(5) 0.0033(6)
C26 0.0487(9) 0.0661(12) 0.0267(8) -0.0133(8) -0.0018(7) 0.0042(9)
N2 0.0201(4) 0.0126(4) 0.0188(5) 0.0003(4) -0.0020(4) -0.0006(3)
O11 0.0249(4) 0.0144(4) 0.0261(5) 0.0015(3) -0.0063(4) -0.0015(3)
O12 0.0280(4) 0.0159(4) 0.0270(5) 0.0017(4) -0.0061(4) 0.0049(3)
O21 0.0217(4) 0.0165(4) 0.0235(4) 0.0045(3) -0.0044(3) -0.0026(3)
O22 0.0198(4) 0.0213(4) 0.0389(5) 0.0070(4) -0.0016(4) -0.0049(4)
Cu1 0.01869(6) 0.01224(6) 0.01907(6) 0.00049(5) -0.00414(6) 0.00000(7)
O1W 0.0209(4) 0.0228(4) 0.0322(5) 0.0008(4) 0.0009(3) 0.0007(4)

loop_
_atom_type_symbol
_atom_type_description
_atom_type_scat_dispersion_real
_atom_type_scat_dispersion_imag
_atom_type_scat_source
C C 0.0033 0.0016 'International Tables Vol C Tables 4.2.6.8 and 6.1.1.4'
H H 0.0000 0.0000 'International Tables Vol C Tables 4.2.6.8 and 6.1.1.4'
Cu Cu 0.3201 1.2651 'International Tables Vol C Tables 4.2.6.8 and 6.1.1.4'
N N 0.0061 0.0033 'International Tables Vol C Tables 4.2.6.8 and 6.1.1.4'
O O 0.0106 0.0060 'International Tables Vol C Tables 4.2.6.8 and 6.1.1.4'

loop_
_geom_angle_atom_site_label_1
_geom_angle_atom_site_label_2
_geom_angle_atom_site_label_3
_geom_angle
O12 C11 O11 123.01(11)
O12 C11 C12 119.93(10)
O11 C11 C12 116.93(10)
N1 C12 C11 109.57(9)
N1 C12 C13 110.64(9)
C11 C12 C13 115.75(10)
N1 C12 H12 106.8
C11 C12 H12 106.8
C13 C12 H12 106.8
C14 C13 C15 110.52(11)
C14 C13 C12 111.65(10)
C15 C13 C12 114.25(10)
C14 C13 H13 106.6
C15 C13 H13 106.6
C12 C13 H13 106.6
C13 C14 H14A 109.5
C13 C14 H14B 109.5
H14A C14 H14B 109.5
C13 C14 H14C 109.5
H14A C14 H14C 109.5
H14B C14 H14C 109.5
C16 C15 C13 113.98(11)
C16 C15 H15A 108.8
C13 C15 H15A 108.8
C16 C15 H15B 108.8
C13 C15 H15B 108.8
H15A C15 H15B 107.7
C15 C16 H16A 109.5
C15 C16 H16B 109.5
H16A C16 H16B 109.5
C15 C16 H16C 109.5
H16A C16 H16C 109.5
H16B C16 H16C 109.5
C12 N1 Cu1 111.44(7)
C12 N1 H1A 109.3
Cu1 N1 H1A 109.3
C12 N1 H1B 109.3
Cu1 N1 H1B 109.3
H1A N1 H1B 108.0
O22 C21 O21 122.86(10)
O22 C21 C22 118.98(10)
O21 C21 C22 118.16(10)
N2 C22 C21 109.38(9)
N2 C22 C23 114.86(9)
C21 C22 C23 108.38(9)
N2 C22 H22 108.0
C21 C22 H22 108.0
C23 C22 H22 108.0
C25 C23 C24 112.48(11)
C25 C23 C22 113.58(10)
C24 C23 C22 110.62(10)
C25 C23 H23 106.5
C24 C23 H23 106.5
C22 C23 H23 106.5
C23 C24 H24A 109.5
C23 C24 H24B 109.5
H24A C24 H24B 109.5
C23 C24 H24C 109.5
H24A C24 H24C 109.5
H24B C24 H24C 109.5
C26 C25 C23 112.74(12)
C26 C25 H25A 109.0
C23 C25 H25A 109.0
C26 C25 H25B 109.0
C23 C25 H25B 109.0
H25A C25 H25B 107.8
C25 C26 H26A 109.5
C25 C26 H26B 109.5
H26A C26 H26B 109.5
C25 C26 H26C 109.5
H26A C26 H26C 109.5
H26B C26 H26C 109.5
C22 N2 Cu1 111.57(7)
C22 N2 H2A 109.3
Cu1 N2 H2A 109.3
C22 N2 H2B 109.3
Cu1 N2 H2B 109.3
H2A N2 H2B 108.0
C11 O11 Cu1 117.00(7)
C21 O21 Cu1 115.89(7)
O11 Cu1 O21 91.36(4)
O11 Cu1 N1 84.11(4)
O21 Cu1 N1 162.12(4)
O11 Cu1 N2 173.34(4)
O21 Cu1 N2 84.05(4)
N1 Cu1 N2 98.81(4)
O11 Cu1 O1W 98.69(4)
O21 Cu1 O1W 111.54(4)
N1 Cu1 O1W 86.27(4)
N2 Cu1 O1W 87.51(4)
Cu1 O1W H1W 110.9(13)
Cu1 O1W H2W 97.7(12)
H1W O1W H2W 100.7(17)

loop_
_geom_bond_atom_site_label_1
_geom_bond_atom_site_label_2
_geom_bond_distance
C11 O12 1.2380(14)
C11 O11 1.2855(14)
C11 C12 1.5363(16)
C12 N1 1.4842(14)
C12 C13 1.5417(16)
C12 H12 1.0000
C13 C14 1.5260(18)
C13 C15 1.5318(18)
C13 H13 1.0000
C14 H14A 0.9800
C14 H14B 0.9800
C14 H14C 0.9800
C15 C16 1.529(2)
C15 H15A 0.9900
C15 H15B 0.9900
C16 H16A 0.9800
C16 H16B 0.9800
C16 H16C 0.9800
N1 Cu1 1.9912(10)
N1 H1A 0.9200
N1 H1B 0.9200
C21 O22 1.2394(14)
C21 O21 1.2860(14)
C21 C22 1.5259(15)
C22 N2 1.4819(14)
C22 C23 1.5491(17)
C22 H22 1.0000
C23 C25 1.5284(19)
C23 C24 1.5296(17)
C23 H23 1.0000
C24 H24A 0.9800
C24 H24B 0.9800
C24 H24C 0.9800
C25 C26 1.5201(19)
C25 H25A 0.9900
C25 H25B 0.9900
C26 H26A 0.9800
C26 H26B 0.9800
C26 H26C 0.9800
N2 Cu1 2.0039(9)
N2 H2A 0.9200
N2 H2B 0.9200
O11 Cu1 1.9416(8)
O21 Cu1 1.9532(9)
Cu1 O1W 2.4272(10)
O1W H1W 0.88(2)
O1W H2W 0.774(17)

loop_
_geom_hbond_atom_site_label_D
_geom_hbond_atom_site_label_H
_geom_hbond_atom_site_label_A
_geom_hbond_distance_DH
_geom_hbond_distance_HA
_geom_hbond_distance_DA
_geom_hbond_angle_DHA
_geom_hbond_site_symmetry_A
N1 H1A O11 0.92 2.20 3.0850(13) 160.5 3_755
N1 H1B O22 0.92 2.07 2.8607(13) 142.8 3_655
N2 H2A O21 0.92 2.13 3.0186(13) 162.4 3_655
N2 H2B O12 0.92 2.22 2.9894(14) 140.6 3_755
O1W H1W O22 0.88(2) 1.92(2) 2.7863(14) 168.1(18) 1_655
O1W H2W O12 0.774(17) 2.153(17) 2.9036(14) 163.7(17) 3_755

loop_
_geom_torsion_atom_site_label_1
_geom_torsion_atom_site_label_2
_geom_torsion_atom_site_label_3
_geom_torsion_atom_site_label_4
_geom_torsion
O12 C11 C12 N1 -175.48(10)
O11 C11 C12 N1 8.62(14)
O12 C11 C12 C13 -49.56(15)
O11 C11 C12 C13 134.55(11)
N1 C12 C13 C14 69.13(13)
C11 C12 C13 C14 -56.26(14)
N1 C12 C13 C15 -164.54(10)
C11 C12 C13 C15 70.07(13)
C14 C13 C15 C16 179.22(12)
C12 C13 C15 C16 52.30(16)
C11 C12 N1 Cu1 -10.42(11)
C13 C12 N1 Cu1 -139.22(8)
O22 C21 C22 N2 169.08(11)
O21 C21 C22 N2 -11.16(13)
O22 C21 C22 C23 -65.00(13)
O21 C21 C22 C23 114.76(11)
N2 C22 C23 C25 66.96(13)
C21 C22 C23 C25 -55.68(13)
N2 C22 C23 C24 -60.63(14)
C21 C22 C23 C24 176.73(10)
C24 C23 C25 C26 -71.36(16)
C22 C23 C25 C26 162.03(12)
C21 C22 N2 Cu1 8.31(10)
C23 C22 N2 Cu1 -113.80(9)
O12 C11 O11 Cu1 -178.16(9)
C12 C11 O11 Cu1 -2.40(13)
O22 C21 O21 Cu1 -171.77(9)
C22 C21 O21 Cu1 8.48(13)
C11 O11 Cu1 O21 -165.77(8)
C11 O11 Cu1 N1 -3.11(8)
C11 O11 Cu1 O1W 82.20(8)
C21 O21 Cu1 O11 172.57(8)
C21 O21 Cu1 N1 97.69(13)
C21 O21 Cu1 N2 -2.60(8)
C21 O21 Cu1 O1W -87.54(8)
C12 N1 Cu1 O11 7.76(7)
C12 N1 Cu1 O21 83.75(14)
C12 N1 Cu1 N2 -178.27(7)
C12 N1 Cu1 O1W -91.38(7)
C22 N2 Cu1 O21 -3.75(7)
C22 N2 Cu1 N1 -165.94(7)
C22 N2 Cu1 O1W 108.22(7)
